data_7236899
loop_
_publ_author_name
'Borozdina, Yulia B.'
'Mostovich, Evgeny A.'
'Cong, Pham Thanh'
'Postulka, Lars'
'Wolf, Bernd'
'Lang, Michael'
'Baumgarten, Martin'

_publ_section_title
;
 Spin-dimer networks: engineering tools to adjust the magnetic
 interactions in biradicals
;
_journal_issue 35
_journal_name_full 'Journal of Materials Chemistry C'
_journal_page_first 9053
_journal_paper_doi 10.1039/C7TC03357E
_journal_volume 5
_journal_year 2017
_chemical_formula_moiety 'C13 H16 N2 O1'
_chemical_formula_sum 'C13 H16 N2 O'
_chemical_formula_weight 216.28
_space_group_IT_number 14
_space_group_name_Hall '-P 2yn'
_space_group_name_H-M_alt 'P 1 21/n 1'
_symmetry_cell_setting monoclinic
_symmetry_space_group_name_H-M 'P 1 21/n 1'
_atom_sites_solution_hydrogens geom
_atom_sites_solution_primary direct
_audit_creation_date 11-04-18
_audit_creation_method CRYSTALS_ver_12.84
_audit_update_record
;
2011-04-29 deposited with the CCDC.
2017-08-15 downloaded from the CCDC.
;
_cell_angle_alpha 90
_cell_angle_beta 94.553(4)
_cell_angle_gamma 90
_cell_formula_units_Z 4
_cell_length_a 6.2359(6)
_cell_length_b 10.5265(7)
_cell_length_c 17.6917(9)
_cell_measurement_reflns_used 0
_cell_measurement_temperature 120
_cell_measurement_theta_max 0
_cell_measurement_theta_min 0
_cell_volume 1157.66(15)
_computing_cell_refinement 'DENZO/SCALEPACK (Otwinowski & Minor, 1997)'
_computing_data_collection 'COLLECT (Nonius, 1997-2001).'
_computing_data_reduction 'DENZO/SCALEPACK (Otwinowski & Minor, 1997)'
_computing_molecular_graphics 'CAMERON (Watkin et al., 1996)'
_computing_publication_material 'CRYSTALS (Betteridge et al., 2003)'
_computing_structure_refinement 'CRYSTALS (Betteridge et al., 2003)'
_computing_structure_solution 'SHELXS 86 (Sheldrick, 1986)'
_diffrn_ambient_temperature 120
_diffrn_measured_fraction_theta_full 0.977
_diffrn_measured_fraction_theta_max 0.954
_diffrn_measurement_device_type 'Nonius KappaCCD'
_diffrn_measurement_method '\f & \w scans'
_diffrn_radiation_monochromator graphite
_diffrn_radiation_type 'Mo K\a'
_diffrn_radiation_wavelength 0.71073
_diffrn_reflns_av_R_equivalents 0.049
_diffrn_reflns_limit_h_max 8
_diffrn_reflns_limit_h_min -8
_diffrn_reflns_limit_k_max 13
_diffrn_reflns_limit_k_min -12
_diffrn_reflns_limit_l_max 22
_diffrn_reflns_limit_l_min -22
_diffrn_reflns_number 9103
_diffrn_reflns_theta_full 25.028
_diffrn_reflns_theta_max 27.503
_diffrn_reflns_theta_min 3.902
_diffrn_standards_number 0
_exptl_absorpt_coefficient_mu 0.080
_exptl_absorpt_correction_T_max 0.99
_exptl_absorpt_correction_T_min 0.88
_exptl_absorpt_correction_type multi-scan
_exptl_absorpt_process_details 'SORTAV (Blessing)'
_exptl_crystal_colour red
_exptl_crystal_density_diffrn 1.241
_exptl_crystal_description prism
_exptl_crystal_F_000 464
_exptl_crystal_size_max 0.49
_exptl_crystal_size_mid 0.25
_exptl_crystal_size_min 0.15
_refine_diff_density_max 0.16
_refine_diff_density_min -0.27
_refine_ls_extinction_method None
_refine_ls_goodness_of_fit_ref 1.0248
_refine_ls_hydrogen_treatment constr
_refine_ls_matrix_type full
_refine_ls_number_parameters 154
_refine_ls_number_reflns 1705
_refine_ls_number_restraints 0
_refine_ls_R_factor_all 0.0812
_refine_ls_R_factor_gt 0.0518
_refine_ls_shift/su_max 0.000159
_refine_ls_structure_factor_coef F
_refine_ls_weighting_details
;

Method, part 1, Chebychev polynomial, (Watkin, 1994, Prince, 1982)

[weight] = 1.0/[A~0~*T~0~(x)+A~1~*T~1~(x) ... +A~n-1~]*T~n-1~(x)]

where A~i~ are the Chebychev coefficients listed below and x= Fcalc/Fmax

Method = Robust Weighting (Prince, 1982)

W = [weight] * [1-(deltaF/6*sigmaF)^2^]^2^

A~i~ are:

2.22 0.868 1.68

;
_refine_ls_weighting_scheme calc
_refine_ls_wR_factor_all 0.0641
_refine_ls_wR_factor_gt 0.0585
_refine_ls_wR_factor_ref 0.0585
_reflns_limit_h_max 8
_reflns_limit_h_min -8
_reflns_limit_k_max 13
_reflns_limit_k_min 0
_reflns_limit_l_max 22
_reflns_limit_l_min 0
_reflns_number_gt 1705
_reflns_number_total 2527
_reflns_threshold_expression I>2.0\s(I)
_cod_data_source_file c7tc03357e2.cif
_cod_data_source_block baum0409
_cod_depositor_comments
;
The following automatic conversions were performed:

data item '_symmetry_cell_setting' value 'Monoclinic' was changed to
'monoclinic' in accordance with the
/home/saulius/struct/COD-crude-data/automatic-downloads/DataCite-retrospective/RSC/depositions/lib/dictionaries/cif_core.dic
dictionary named 'cif_core.dic' version 2.4.2 last updated on
2011-04-26.

Automatic conversion script
Id: cif_fix_values 6909 2019-04-08 15:41:33Z antanas 
;
_cod_original_sg_symbol_H-M 'P 1 21/n 1 '
_cod_original_formula_sum 'C13 H16 N2 O1'
_cod_database_code 7236899

loop_
_symmetry_equiv_pos_as_xyz
x,y,z
-x,-y,-z
-x+1/2,y+1/2,-z+1/2
x+1/2,-y+1/2,z+1/2

loop_
_atom_site_label
_atom_site_type_symbol
_atom_site_fract_x
_atom_site_fract_y
_atom_site_fract_z
_atom_site_U_iso_or_equiv
_atom_site_occupancy
_atom_site_adp_type
_atom_site_refinement_flags_posn
C1 C 0.0566(3) 0.05528(16) 0.01812(8) 0.0273 1.0000 Uani .
C2 C -0.0412(3) 0.17368(18) 0.02131(11) 0.0411 1.0000 Uani .
C3 C 0.0618(3) 0.27763(17) 0.05567(11) 0.0397 1.0000 Uani .
C4 C 0.2699(3) 0.26630(15) 0.08965(9) 0.0279 1.0000 Uani .
C5 C 0.3712(3) 0.14875(15) 0.08674(11) 0.0325 1.0000 Uani .
C6 C 0.2669(3) 0.04621(16) 0.05134(11) 0.0330 1.0000 Uani .
C7 C 0.3780(3) 0.37656(16) 0.12679(9) 0.0283 1.0000 Uani .
C8 C 0.4714(3) 0.58489(16) 0.15345(10) 0.0350 1.0000 Uani .
C9 C 0.3552(4) 0.69464(19) 0.18812(13) 0.0488 1.0000 Uani .
C10 C 0.6057(4) 0.6359(2) 0.09123(13) 0.0571 1.0000 Uani .
C11 C 0.5981(3) 0.49634(19) 0.21068(10) 0.0377 1.0000 Uani .
C12 C 0.8390(4) 0.5194(3) 0.22120(15) 0.0744 1.0000 Uani .
C13 C 0.5061(4) 0.4926(2) 0.28845(10) 0.0448 1.0000 Uani .
N1 N 0.3128(2) 0.49682(13) 0.11451(8) 0.0318 1.0000 Uani .
N2 N 0.5524(3) 0.36924(16) 0.17614(9) 0.0416 1.0000 Uani .
O1 O 0.1794(5) 0.5419(3) 0.06738(15) 0.0441 0.5000 Uani .
O2 O 0.6769(5) 0.2851(2) 0.19647(17) 0.0460 0.5000 Uani .
H21 H -0.1837 0.1836 -0.0012 0.0522 1.0000 Uiso R
H31 H -0.0091 0.3575 0.0561 0.0510 1.0000 Uiso R
H51 H 0.5140 0.1391 0.1089 0.0424 1.0000 Uiso R
H61 H 0.3396 -0.0330 0.0501 0.0422 1.0000 Uiso R
H91 H 0.2722 0.6631 0.2268 0.0628 1.0000 Uiso R
H92 H 0.4579 0.7539 0.2094 0.0628 1.0000 Uiso R
H93 H 0.2631 0.7354 0.1502 0.0628 1.0000 Uiso R
H101 H 0.6782 0.5676 0.0692 0.0741 1.0000 Uiso R
H102 H 0.7083 0.6952 0.1125 0.0741 1.0000 Uiso R
H103 H 0.5136 0.6767 0.0534 0.0741 1.0000 Uiso R
H121 H 0.9022 0.4610 0.2574 0.0880 1.0000 Uiso R
H122 H 0.8665 0.6037 0.2384 0.0880 1.0000 Uiso R
H123 H 0.8994 0.5072 0.1741 0.0880 1.0000 Uiso R
H131 H 0.5906 0.4367 0.3207 0.0582 1.0000 Uiso R
H132 H 0.5097 0.5754 0.3099 0.0582 1.0000 Uiso R
H133 H 0.3617 0.4630 0.2830 0.0582 1.0000 Uiso R

loop_
_atom_site_aniso_label
_atom_site_aniso_U_11
_atom_site_aniso_U_22
_atom_site_aniso_U_33
_atom_site_aniso_U_23
_atom_site_aniso_U_13
_atom_site_aniso_U_12
C1 0.0360(8) 0.0251(8) 0.0212(7) -0.0008(6) 0.0049(6) 0.0003(7)
C2 0.0472(10) 0.0290(9) 0.0440(11) -0.0065(8) -0.0153(8) 0.0081(8)
C3 0.0484(11) 0.0255(9) 0.0427(10) -0.0065(7) -0.0117(9) 0.0098(8)
C4 0.0365(9) 0.0234(8) 0.0243(7) -0.0007(6) 0.0048(6) -0.0015(7)
C5 0.0302(8) 0.0231(8) 0.0446(10) -0.0018(7) 0.0053(7) 0.0006(7)
C6 0.0313(9) 0.0218(8) 0.0469(10) -0.0025(7) 0.0090(7) 0.0026(7)
C7 0.0299(8) 0.0285(8) 0.0269(8) -0.0032(7) 0.0053(6) 0.0012(7)
C8 0.0436(10) 0.0247(8) 0.0376(9) -0.0033(7) 0.0101(8) -0.0073(7)
C9 0.0675(14) 0.0258(9) 0.0540(12) -0.0091(9) 0.0103(10) 0.0012(9)
C10 0.0807(16) 0.0443(12) 0.0496(12) -0.0007(10) 0.0262(11) -0.0219(11)
C11 0.0293(9) 0.0487(11) 0.0349(9) -0.0079(8) 0.0018(7) -0.0021(8)
C12 0.0334(11) 0.129(3) 0.0604(14) -0.0214(16) -0.0010(10) -0.0046(13)
C13 0.0560(12) 0.0454(11) 0.0333(9) -0.0039(8) 0.0042(8) -0.0057(10)
N1 0.0394(8) 0.0246(7) 0.0313(7) -0.0021(6) 0.0016(6) 0.0012(6)
N2 0.0429(8) 0.0449(9) 0.0357(8) -0.0092(7) -0.0047(7) 0.0135(8)
O1 0.0557(16) 0.0336(14) 0.0399(14) 0.0016(11) -0.0150(13) 0.0091(12)
O2 0.0481(16) 0.0235(12) 0.0627(18) 0.0002(12) -0.0187(14) 0.0075(12)

loop_
_atom_type_symbol
_atom_type_scat_dispersion_real
_atom_type_scat_dispersion_imag
_atom_type_scat_Cromer_Mann_a1
_atom_type_scat_Cromer_Mann_b1
_atom_type_scat_Cromer_Mann_a2
_atom_type_scat_Cromer_Mann_b2
_atom_type_scat_Cromer_Mann_a3
_atom_type_scat_Cromer_Mann_b3
_atom_type_scat_Cromer_Mann_a4
_atom_type_scat_Cromer_Mann_b4
_atom_type_scat_Cromer_Mann_c
_atom_type_scat_source
C 0.0033 0.0016 2.3100 20.8439 1.0200 10.2075 1.5886 0.5687 0.8650 51.6512 0.2156 'International Tables Vol C 4.2.6.8 and 6.1.1.4'
H 0.0000 0.0000 0.4930 10.5109 0.3229 26.1257 0.1402 3.1424 0.0408 57.7998 0.0030 'International Tables Vol C 4.2.6.8 and 6.1.1.4'
O 0.0106 0.0060 3.0485 13.2771 2.2868 5.7011 1.5463 0.3239 0.8670 32.9089 0.2508 'International Tables Vol C 4.2.6.8 and 6.1.1.4'
N 0.0061 0.0033 12.2126 0.0057 3.1322 9.8933 2.0125 28.9975 1.1663 0.5826 -11.5290 'International Tables Vol C 4.2.6.8 and 6.1.1.4'

loop_
_geom_angle_atom_site_label_1
_geom_angle_site_symmetry_1
_geom_angle_atom_site_label_2
_geom_angle_atom_site_label_3
_geom_angle
_geom_angle_publ_flag
C1 2_555 C1 C2 121.77(19) yes
C1 2_555 C1 C6 121.85(19) yes
C2 . C1 C6 116.38(16) yes
C1 . C2 C3 122.42(17) yes
C1 . C2 H21 118.7 no
C3 . C2 H21 118.8 no
C2 . C3 C4 120.42(16) yes
C2 . C3 H31 120.2 no
C4 . C3 H31 119.4 no
C3 . C4 C5 118.08(15) yes
C3 . C4 C7 120.28(15) yes
C5 . C4 C7 121.64(15) yes
C4 . C5 C6 120.77(15) yes
C4 . C5 H51 119.6 no
C6 . C5 H51 119.7 no
C1 . C6 C5 121.91(15) yes
C1 . C6 H61 118.9 no
C5 . C6 H61 119.2 no
C4 . C7 N1 123.36(15) yes
C4 . C7 N2 124.37(15) yes
N1 . C7 N2 112.27(15) yes
C9 . C8 C10 109.20(16) yes
C9 . C8 C11 115.44(16) yes
C10 . C8 C11 113.68(17) yes
C9 . C8 N1 109.91(16) yes
C10 . C8 N1 105.53(15) yes
C11 . C8 N1 102.38(13) yes
C8 . C9 H91 109.2 no
C8 . C9 H92 109.3 no
H91 . C9 H92 109.5 no
C8 . C9 H93 109.8 no
H91 . C9 H93 109.5 no
H92 . C9 H93 109.5 no
C8 . C10 H101 109.5 no
C8 . C10 H102 109.6 no
H101 . C10 H102 109.5 no
C8 . C10 H103 109.3 no
H101 . C10 H103 109.5 no
H102 . C10 H103 109.5 no
C8 . C11 C12 115.68(19) yes
C8 . C11 C13 113.25(15) yes
C12 . C11 C13 109.35(16) yes
C8 . C11 N2 101.63(14) yes
C12 . C11 N2 110.44(18) yes
C13 . C11 N2 105.79(15) yes
C11 . C12 H121 109.4 no
C11 . C12 H122 109.9 no
H121 . C12 H122 109.5 no
C11 . C12 H123 109.1 no
H121 . C12 H123 109.5 no
H122 . C12 H123 109.5 no
C11 . C13 H131 109.0 no
C11 . C13 H132 109.7 no
H131 . C13 H132 109.5 no
C11 . C13 H133 109.7 no
H131 . C13 H133 109.5 no
H132 . C13 H133 109.5 no
C8 . N1 C7 109.38(14) yes
C8 . N1 O1 117.72(18) yes
C7 . N1 O1 130.98(19) yes
C11 . N2 C7 109.54(15) yes
C11 . N2 O2 115.92(18) yes
C7 . N2 O2 134.5(2) yes

loop_
_geom_bond_atom_site_label_1
_geom_bond_atom_site_label_2
_geom_bond_site_symmetry_2
_geom_bond_distance
_geom_bond_publ_flag
C1 C1 2_555 1.480(3) yes
C1 C2 . 1.391(2) yes
C1 C6 . 1.397(2) yes
C2 C3 . 1.385(3) yes
C2 H21 . 0.950 no
C3 C4 . 1.391(3) yes
C3 H31 . 0.950 no
C4 C5 . 1.392(2) yes
C4 C7 . 1.471(2) yes
C5 C6 . 1.384(2) yes
C5 H51 . 0.950 no
C6 H61 . 0.950 no
C7 N1 . 1.342(2) yes
C7 N2 . 1.342(2) yes
C8 C9 . 1.519(3) yes
C8 C10 . 1.532(2) yes
C8 C11 . 1.546(3) yes
C8 N1 . 1.485(2) yes
C9 H91 . 0.950 no
C9 H92 . 0.950 no
C9 H93 . 0.950 no
C10 H101 . 0.950 no
C10 H102 . 0.950 no
C10 H103 . 0.950 no
C11 C12 . 1.519(3) yes
C11 C13 . 1.533(2) yes
C11 N2 . 1.489(3) yes
C12 H121 . 0.950 no
C12 H122 . 0.950 no
C12 H123 . 0.950 no
C13 H131 . 0.950 no
C13 H132 . 0.950 no
C13 H133 . 0.950 no
N1 O1 . 1.226(3) yes
N2 O2 . 1.214(3) yes
